data_7105195
loop_
_publ_author_name
'Askarizadeh, Elham'
'Yaghoob, Sahar Bani'
'Boghaei, Davar M'
'Slawin, Alexandra M Z'
'Love, Jason B'

_publ_section_title
;
 Tailoring dicobalt Pacman complexes of Schiff-base calixpyrroles
 towards dioxygen reduction catalysis.
;
_journal_issue 5
_journal_name_full 'Chemical communications (Cambridge, England)'
_journal_page_first 710
_journal_page_last 712
_journal_paper_doi 10.1039/b923189g
_journal_volume 46
_journal_year 2010
_chemical_formula_moiety 'C72 H54 Co2 N10 O2, C19 H22 N O'
_chemical_formula_sum 'C91 H76 Co2 N11 O3'
_chemical_formula_weight 1489.49
_chemical_name_systematic
;
?
;
_space_group_IT_number 2
_symmetry_cell_setting triclinic
_symmetry_space_group_name_Hall '-P 1'
_symmetry_space_group_name_H-M 'P -1'
_atom_sites_solution_hydrogens geom
_atom_sites_solution_primary direct
_atom_sites_solution_secondary difmap
_audit_conform_dict_location ftp://ftp.iucr.org/pub/cif_core.dic
_audit_conform_dict_name cif_core.dic
_audit_conform_dict_version 2.4
_audit_creation_date 2008-11-19T12:43:01-00:00
_audit_creation_method 'WinGX routine CIF_UPDATE'
_cell_angle_alpha 78.571(2)
_cell_angle_beta 75.865(2)
_cell_angle_gamma 71.751(2)
_cell_formula_units_Z 2
_cell_length_a 14.4714(4)
_cell_length_b 14.8327(4)
_cell_length_c 18.8570(6)
_cell_measurement_reflns_used 9945
_cell_measurement_temperature 150(2)
_cell_measurement_theta_max 56.4
_cell_measurement_theta_min 2.35
_cell_volume 3695.01(18)
_computing_cell_refinement 'SAINT (Siemens ,1995)'
_computing_data_collection 'SMART (Siemens, 1993)'
_computing_data_reduction 'SAINT (Siemens ,1995)'
_computing_molecular_graphics 'ORTEP (Farrugia, 1997)'
_computing_publication_material 'enCIFer (Allen et al., 2004)'
_computing_structure_refinement 'SHELXL-97 (Sheldrick, 2008)'
_computing_structure_solution 'SUPERFLIP (Palatinus & Chapuis 2007)'
_diffrn_ambient_temperature 150(2)
_diffrn_measured_fraction_theta_full 0.999
_diffrn_measured_fraction_theta_max 0.998
_diffrn_measurement_device_type 'Bruker SMART APEX CCD area detector'
_diffrn_measurement_method 'phi and omega scans'
_diffrn_radiation_monochromator graphite
_diffrn_radiation_type MoK\a
_diffrn_radiation_wavelength 0.71073
_diffrn_reflns_av_R_equivalents 0.0842
_diffrn_reflns_av_unetI/netI 0.0951
_diffrn_reflns_limit_h_max 18
_diffrn_reflns_limit_h_min -18
_diffrn_reflns_limit_k_max 18
_diffrn_reflns_limit_k_min -18
_diffrn_reflns_limit_l_max 23
_diffrn_reflns_limit_l_min -23
_diffrn_reflns_number 43676
_diffrn_reflns_theta_full 25
_diffrn_reflns_theta_max 26.37
_diffrn_reflns_theta_min 1.12
_diffrn_standards_decay_% 0
_diffrn_standards_number 0
_exptl_absorpt_coefficient_mu 0.51
_exptl_absorpt_correction_T_max 1
_exptl_absorpt_correction_T_min 0.8445
_exptl_absorpt_correction_type multi-scan
_exptl_absorpt_process_details SADABS
_exptl_crystal_colour red
_exptl_crystal_density_diffrn 1.339
_exptl_crystal_density_method 'not measured'
_exptl_crystal_description plate
_exptl_crystal_F_000 1554
_exptl_crystal_size_max 0.28
_exptl_crystal_size_mid 0.16
_exptl_crystal_size_min 0.12
_refine_diff_density_max 1.548
_refine_diff_density_min -0.889
_refine_diff_density_rms 0.092
_refine_ls_extinction_method none
_refine_ls_goodness_of_fit_ref 1.226
_refine_ls_hydrogen_treatment constr
_refine_ls_matrix_type full
_refine_ls_number_parameters 1010
_refine_ls_number_reflns 15079
_refine_ls_number_restraints 242
_refine_ls_restrained_S_all 1.219
_refine_ls_R_factor_all 0.1237
_refine_ls_R_factor_gt 0.1001
_refine_ls_shift/su_max 0.001
_refine_ls_shift/su_mean 0
_refine_ls_structure_factor_coef Fsqd
_refine_ls_weighting_details 'calc w=1/[\s^2^(Fo^2^)+(0.0394P)^2^+11.2333P] where P=(Fo^2^+2Fc^2^)/3'
_refine_ls_weighting_scheme calc
_refine_ls_wR_factor_gt 0.1969
_refine_ls_wR_factor_ref 0.2066
_reflns_number_gt 12326
_reflns_number_total 15079
_reflns_threshold_expression >2\s(I)
_cod_data_source_file b923189g.txt
_cod_data_source_block jl8017a
_cod_depositor_comments
;
The following automatic conversions were performed:
'_symmetry_cell_setting' value 'Triclinic' changed to 'triclinic'
according to '/home/saulius/struct/CIF-dictionaries/cif_core.dic'
dictionary named 'cif_core.dic' version 2.4.1 from 2010-06-29.

Automatic conversion script
Id: cif_fix_enum 1527 2010-12-29 10:47:43Z saulius 
;
_cod_original_sg_symbol_H-M P-1
_cod_database_code 7105195

loop_
_symmetry_equiv_pos_as_xyz
'x, y, z'
'-x, -y, -z'

loop_
_atom_site_label
_atom_site_type_symbol
_atom_site_fract_x
_atom_site_fract_y
_atom_site_fract_z
_atom_site_U_iso_or_equiv
_atom_site_adp_type
_atom_site_occupancy
_atom_site_symmetry_multiplicity
_atom_site_calc_flag
_atom_site_refinement_flags
_atom_site_disorder_assembly
_atom_site_disorder_group
Co1 Co 0.46091(5) 0.12407(5) 0.72596(4) 0.02105(17) Uani 1 1 d . . .
Co2 Co 0.54988(5) 0.32959(4) 0.79168(3) 0.01675(16) Uani 1 1 d . . .
O1 O 0.4112(2) 0.2443(2) 0.76327(19) 0.0272(8) Uani 1 1 d . . .
O2 O 0.4620(2) 0.3131(2) 0.73516(18) 0.0206(7) Uani 1 1 d . . .
O1S O 0.2230(3) 0.3750(4) 0.7908(3) 0.0536(12) Uani 1 1 d . . .
N1 N 0.4812(3) 0.0656(3) 0.8290(2) 0.0229(9) Uani 1 1 d . . .
N2 N 0.3348(3) 0.1057(3) 0.7646(2) 0.0235(9) Uani 1 1 d . . .
N3 N 0.4142(3) 0.1836(3) 0.6396(2) 0.0237(9) Uani 1 1 d . . .
N4 N 0.5842(3) 0.1518(3) 0.6688(2) 0.0204(9) Uani 1 1 d . . .
N5 N 0.6602(3) 0.2816(3) 0.7113(2) 0.0178(8) Uani 1 1 d . . .
N6 N 0.5442(3) 0.4470(3) 0.7304(2) 0.0172(8) Uani 1 1 d . . .
N7 N 0.4382(3) 0.3947(3) 0.8545(2) 0.0182(8) Uani 1 1 d . . .
N8 N 0.5342(3) 0.2174(3) 0.8661(2) 0.0206(9) Uani 1 1 d . . .
N9 N 0.5132(3) -0.0062(3) 0.6862(2) 0.0264(10) Uani 1 1 d . . .
N10 N 0.6470(3) 0.3524(3) 0.8454(2) 0.0201(9) Uani 1 1 d . . .
C1 C 0.4005(4) 0.0473(3) 0.8704(3) 0.0219(10) Uani 1 1 d . . .
H1 H 0.3979 0.0218 0.921 0.026 Uiso 1 1 calc R . .
C2 C 0.3188(4) 0.0665(3) 0.8377(3) 0.0209(10) Uani 1 1 d . . .
C3 C 0.2234(4) 0.0541(4) 0.8557(3) 0.0275(12) Uani 1 1 d . . .
H3 H 0.1929 0.0272 0.9021 0.033 Uiso 1 1 calc R . .
C4 C 0.1820(4) 0.0878(4) 0.7939(3) 0.0294(12) Uani 1 1 d . . .
H4 H 0.1171 0.0899 0.7899 0.035 Uiso 1 1 calc R . .
C5 C 0.2539(4) 0.1185(3) 0.7375(3) 0.0238(11) Uani 1 1 d . . .
C6 C 0.2462(4) 0.1572(4) 0.6575(3) 0.0262(11) Uani 1 1 d . . .
C7 C 0.2428(4) 0.0796(4) 0.6158(3) 0.0302(12) Uani 1 1 d . . .
C8 C 0.3100(5) -0.0101(4) 0.6078(3) 0.0369(14) Uani 1 1 d . . .
H8 H 0.3657 -0.0321 0.6313 0.044 Uiso 1 1 calc R . .
C9 C 0.2926(5) -0.0672(5) 0.5638(4) 0.0474(17) Uani 1 1 d . . .
H9 H 0.3375 -0.1288 0.5578 0.057 Uiso 1 1 calc R . .
C10 C 0.2135(6) -0.0371(5) 0.5294(4) 0.0551(19) Uani 1 1 d . . .
H10 H 0.2052 -0.0767 0.4989 0.066 Uiso 1 1 calc R . .
C11 C 0.1450(6) 0.0516(6) 0.5391(4) 0.0554(19) Uani 1 1 d . . .
H11 H 0.0889 0.0727 0.5161 0.066 Uiso 1 1 calc R . .
C12 C 0.1602(5) 0.1097(5) 0.5834(3) 0.0402(14) Uani 1 1 d . . .
C13 C 0.0990(4) 0.2022(5) 0.6063(3) 0.0386(14) Uani 1 1 d . . .
C14 C 0.0050(5) 0.2588(6) 0.5934(4) 0.0529(18) Uani 1 1 d . . .
H14 H -0.0285 0.2404 0.5635 0.064 Uiso 1 1 calc R . .
C15 C -0.0369(5) 0.3421(5) 0.6257(4) 0.0523(18) Uani 1 1 d . . .
H15 H -0.0999 0.3818 0.6172 0.063 Uiso 1 1 calc R . .
C16 C 0.0106(5) 0.3691(5) 0.6698(4) 0.0476(17) Uani 1 1 d . . .
H16 H -0.0202 0.4268 0.6912 0.057 Uiso 1 1 calc R . .
C17 C 0.1024(4) 0.3131(4) 0.6833(3) 0.0359(13) Uani 1 1 d . . .
H17 H 0.1354 0.3312 0.7137 0.043 Uiso 1 1 calc R . .
C18 C 0.1447(4) 0.2298(4) 0.6510(3) 0.0267(11) Uani 1 1 d . . .
C19 C 0.3311(4) 0.1987(4) 0.6153(3) 0.0231(11) Uani 1 1 d . . .
C20 C 0.3394(4) 0.2505(3) 0.5450(3) 0.0238(11) Uani 1 1 d . . .
H20 H 0.2902 0.272 0.5154 0.029 Uiso 1 1 calc R . .
C21 C 0.4334(4) 0.2648(4) 0.5263(3) 0.0252(11) Uani 1 1 d . . .
H21 H 0.4614 0.2961 0.481 0.03 Uiso 1 1 calc R . .
C22 C 0.4784(4) 0.2243(3) 0.5868(3) 0.0192(10) Uani 1 1 d . . .
C23 C 0.5717(4) 0.2031(3) 0.6058(3) 0.0223(11) Uani 1 1 d . . .
H23 H 0.6238 0.2256 0.5736 0.027 Uiso 1 1 calc R . .
C24 C 0.6804(3) 0.1219(3) 0.6866(3) 0.0215(10) Uani 1 1 d . . .
C25 C 0.7379(4) 0.0269(4) 0.6858(3) 0.0342(13) Uani 1 1 d . . .
H25 H 0.7108 -0.0183 0.675 0.041 Uiso 1 1 calc R . .
C26 C 0.8325(4) -0.0037(4) 0.7000(3) 0.0345(13) Uani 1 1 d . . .
C27 C 0.8923(5) -0.1071(4) 0.6967(5) 0.067(2) Uani 1 1 d . . .
H27A H 0.8516 -0.1432 0.6866 0.101 Uiso 1 1 calc R . .
H27B H 0.9128 -0.1348 0.744 0.101 Uiso 1 1 calc R . .
H27C H 0.9512 -0.1105 0.6572 0.101 Uiso 1 1 calc R . .
C28 C 0.9764(4) 0.0334(5) 0.7305(4) 0.0490(17) Uani 1 1 d . . .
H28A H 0.9893 0.0886 0.7435 0.074 Uiso 1 1 calc R . .
H28B H 1.0238 0.0126 0.686 0.074 Uiso 1 1 calc R . .
H28C H 0.9837 -0.0191 0.7713 0.074 Uiso 1 1 calc R . .
C29 C 0.8723(4) 0.0615(4) 0.7164(3) 0.0313(12) Uani 1 1 d . . .
C30 C 0.8149(4) 0.1555(4) 0.7194(3) 0.0279(12) Uani 1 1 d . . .
H30 H 0.8415 0.2003 0.7312 0.033 Uiso 1 1 calc R . .
C31 C 0.7195(3) 0.1855(3) 0.7054(3) 0.0206(10) Uani 1 1 d . . .
C32 C 0.6715(3) 0.3494(3) 0.6566(3) 0.0208(10) Uani 1 1 d . . .
H32 H 0.7196 0.336 0.6129 0.025 Uiso 1 1 calc R . .
C33 C 0.6098(3) 0.4430(3) 0.6649(3) 0.0193(10) Uani 1 1 d . . .
C34 C 0.5932(4) 0.5339(3) 0.6244(3) 0.0253(11) Uani 1 1 d . . .
H34 H 0.6281 0.5518 0.5767 0.03 Uiso 1 1 calc R . .
C35 C 0.5155(4) 0.5929(3) 0.6678(3) 0.0247(11) Uani 1 1 d . . .
H35 H 0.4873 0.6595 0.6552 0.03 Uiso 1 1 calc R . .
C36 C 0.4858(3) 0.5367(3) 0.7338(3) 0.0195(10) Uani 1 1 d . . .
C37 C 0.4063(4) 0.5670(3) 0.7999(3) 0.0208(10) Uani 1 1 d . . .
C38 C 0.3157(4) 0.6404(3) 0.7736(3) 0.0227(11) Uani 1 1 d . . .
C39 C 0.2534(4) 0.6270(4) 0.7349(3) 0.0295(12) Uani 1 1 d . . .
H39 H 0.2587 0.5648 0.7257 0.035 Uiso 1 1 calc R . .
C40 C 0.1823(4) 0.7063(4) 0.7094(3) 0.0365(14) Uani 1 1 d . . .
H40 H 0.1388 0.6982 0.6822 0.044 Uiso 1 1 calc R . .
C41 C 0.1745(4) 0.7966(4) 0.7231(3) 0.0402(15) Uani 1 1 d . . .
H41 H 0.1275 0.8502 0.7033 0.048 Uiso 1 1 calc R . .
C42 C 0.2329(4) 0.8106(4) 0.7646(3) 0.0349(14) Uani 1 1 d . . .
H42 H 0.2254 0.8729 0.7751 0.042 Uiso 1 1 calc R . .
C43 C 0.3046(4) 0.7307(3) 0.7916(3) 0.0242(11) Uani 1 1 d . . .
C44 C 0.3769(4) 0.7230(3) 0.8358(3) 0.0254(11) Uani 1 1 d . . .
C45 C 0.3905(4) 0.7899(4) 0.8709(3) 0.0328(13) Uani 1 1 d . . .
H45 H 0.3475 0.8533 0.8693 0.039 Uiso 1 1 calc R . .
C46 C 0.4679(5) 0.7628(4) 0.9085(3) 0.0350(14) Uani 1 1 d . . .
H46 H 0.4779 0.808 0.9331 0.042 Uiso 1 1 calc R . .
C47 C 0.5312(4) 0.6706(4) 0.9107(3) 0.0356(13) Uani 1 1 d . . .
H47 H 0.5849 0.6538 0.9358 0.043 Uiso 1 1 calc R . .
C48 C 0.5168(4) 0.6030(4) 0.8767(3) 0.0288(12) Uani 1 1 d . . .
H48 H 0.5601 0.5398 0.8782 0.035 Uiso 1 1 calc R . .
C49 C 0.4388(4) 0.6287(3) 0.8407(3) 0.0215(10) Uani 1 1 d . . .
C50 C 0.3779(3) 0.4841(3) 0.8528(3) 0.0205(10) Uani 1 1 d . . .
C51 C 0.2927(4) 0.4853(4) 0.9085(3) 0.0231(11) Uani 1 1 d . . .
H51 H 0.2384 0.5396 0.9198 0.028 Uiso 1 1 calc R . .
C52 C 0.3033(4) 0.3919(4) 0.9439(3) 0.0250(11) Uani 1 1 d . . .
H52 H 0.2577 0.3705 0.9841 0.03 Uiso 1 1 calc R . .
C53 C 0.3929(3) 0.3361(3) 0.9092(3) 0.0200(10) Uani 1 1 d . . .
C54 C 0.4509(4) 0.2385(3) 0.9132(3) 0.0213(10) Uani 1 1 d . . .
H54 H 0.4294 0.1906 0.9489 0.026 Uiso 1 1 calc R . .
C55 C 0.5956(3) 0.1208(3) 0.8734(3) 0.0216(10) Uani 1 1 d . . .
C56 C 0.6859(4) 0.1008(4) 0.8955(3) 0.0283(12) Uani 1 1 d . . .
H56 H 0.7078 0.1523 0.9018 0.034 Uiso 1 1 calc R . .
C57 C 0.7447(4) 0.0076(4) 0.9086(3) 0.0312(12) Uani 1 1 d . . .
C58 C 0.8436(5) -0.0112(5) 0.9289(4) 0.0467(16) Uani 1 1 d . . .
H58A H 0.8964 -0.0366 0.8884 0.07 Uiso 1 1 calc R . .
H58B H 0.8479 -0.0579 0.9735 0.07 Uiso 1 1 calc R . .
H58C H 0.851 0.0487 0.9381 0.07 Uiso 1 1 calc R . .
C59 C 0.7723(5) -0.1711(4) 0.9140(4) 0.0552(19) Uani 1 1 d . . .
H59A H 0.7403 -0.2132 0.901 0.083 Uiso 1 1 calc R . .
H59B H 0.7752 -0.1866 0.9666 0.083 Uiso 1 1 calc R . .
H59C H 0.8397 -0.1804 0.8846 0.083 Uiso 1 1 calc R . .
C60 C 0.7130(4) -0.0677(4) 0.8984(3) 0.0343(13) Uani 1 1 d . . .
C61 C 0.6258(4) -0.0470(4) 0.8730(3) 0.0347(13) Uani 1 1 d . . .
H61 H 0.6056 -0.0985 0.8646 0.042 Uiso 1 1 calc R . .
C62 C 0.5663(4) 0.0462(3) 0.8591(3) 0.0246(11) Uani 1 1 d . . .
C63 C 0.5135(4) -0.0888(4) 0.7309(3) 0.0298(12) Uani 1 1 d . . .
H63 H 0.4842 -0.0858 0.7817 0.036 Uiso 1 1 calc R . .
C64 C 0.5541(4) -0.1780(4) 0.7072(3) 0.0361(14) Uani 1 1 d . . .
H64 H 0.5539 -0.2347 0.7409 0.043 Uiso 1 1 calc R . .
C65 C 0.5944(4) -0.1825(4) 0.6337(3) 0.0361(14) Uani 1 1 d . . .
H65 H 0.6226 -0.2427 0.6158 0.043 Uiso 1 1 calc R . .
C66 C 0.5938(5) -0.0984(4) 0.5861(3) 0.0357(14) Uani 1 1 d . . .
H66 H 0.6218 -0.0998 0.5351 0.043 Uiso 1 1 calc R . .
C67 C 0.5517(4) -0.0128(4) 0.6144(3) 0.0309(12) Uani 1 1 d . . .
H67 H 0.5497 0.0448 0.5813 0.037 Uiso 1 1 calc R . .
C68 C 0.7338(4) 0.3696(4) 0.8110(3) 0.0237(11) Uani 1 1 d . . .
H68 H 0.7507 0.373 0.7588 0.028 Uiso 1 1 calc R . .
C69 C 0.7998(4) 0.3829(4) 0.8471(3) 0.0346(13) Uani 1 1 d . . .
H69 H 0.8607 0.394 0.8201 0.042 Uiso 1 1 calc R . .
C70 C 0.7768(4) 0.3798(4) 0.9225(3) 0.0327(13) Uani 1 1 d . . .
H70 H 0.821 0.3887 0.9487 0.039 Uiso 1 1 calc R . .
C71 C 0.6875(4) 0.3634(4) 0.9591(3) 0.0296(12) Uani 1 1 d . . .
H71 H 0.6685 0.3617 1.0111 0.036 Uiso 1 1 calc R . .
C72 C 0.6262(4) 0.3496(3) 0.9193(3) 0.0249(11) Uani 1 1 d . . .
H72 H 0.5655 0.3372 0.9455 0.03 Uiso 1 1 calc R . .
N1S N 0.2845(5) 0.6348(4) 0.5205(3) 0.0546(15) Uani 1 1 d . . .
C1S C 0.2078(6) 0.5943(6) 0.5418(4) 0.060(2) Uani 1 1 d . . .
H1S H 0.1466 0.6287 0.527 0.072 Uiso 1 1 calc R . .
C2S C 0.2145(6) 0.5071(5) 0.5832(4) 0.0553(19) Uani 1 1 d . . .
H2S H 0.1597 0.4808 0.5951 0.066 Uiso 1 1 calc R . .
C3S C 0.3011(6) 0.4568(5) 0.6079(4) 0.0498(17) Uani 1 1 d . . .
H3S H 0.3067 0.3968 0.6382 0.06 Uiso 1 1 calc R . .
C4S C 0.3769(5) 0.4961(5) 0.5873(4) 0.0444(15) Uani 1 1 d . . .
H4S H 0.4382 0.4633 0.6024 0.053 Uiso 1 1 calc R . .
C5S C 0.3659(5) 0.5838(5) 0.5445(4) 0.0480(17) Uani 1 1 d . . .
H5S H 0.4212 0.6095 0.5313 0.058 Uiso 1 1 calc R . .
C10S C 0.9022(6) 0.1390(6) 0.0516(5) 0.078(3) Uani 1 1 d . . .
H10A H 0.9098 0.1146 0.1027 0.116 Uiso 1 1 calc R . .
H10B H 0.934 0.0873 0.0209 0.116 Uiso 1 1 calc R . .
H10C H 0.8315 0.163 0.0496 0.116 Uiso 1 1 calc R . .
C11S C 0.9492(5) 0.2173(5) 0.0239(4) 0.0512(18) Uani 1 1 d . . .
C12S C 0.9399(5) 0.2854(5) 0.0668(4) 0.0503(17) Uani 1 1 d . . .
H12S H 0.9021 0.2832 0.1157 0.06 Uiso 1 1 calc R . .
C13S C 0.9859(6) 0.3574(6) 0.0385(6) 0.076(3) Uani 1 1 d . . .
H13S H 0.9793 0.4058 0.0672 0.091 Uiso 1 1 calc R . .
C14S C 1.0429(6) 0.3575(7) -0.0337(7) 0.083(3) Uani 1 1 d . . .
H14S H 1.0753 0.4061 -0.0543 0.1 Uiso 1 1 calc R . .
C15S C 1.0512(6) 0.2882(7) -0.0735(6) 0.080(3) Uani 1 1 d . . .
H15S H 1.0903 0.2883 -0.1219 0.096 Uiso 1 1 calc R . .
C16S C 1.0055(6) 0.2191(6) -0.0463(4) 0.064(2) Uani 1 1 d . . .
H16S H 1.012 0.1714 -0.0756 0.077 Uiso 1 1 calc R . .
C21S C 0.8965(10) 0.6303(10) 0.7334(9) 0.101(6) Uani 0.55 1 d PGDU A 1
C22S C 0.9415(9) 0.6413(12) 0.6594(10) 0.090(6) Uani 0.55 1 d PGU A 1
H22S H 1.0023 0.6581 0.6454 0.107 Uiso 0.55 1 calc PR A 1
C23S C 0.8976(10) 0.6278(11) 0.6060(7) 0.093(7) Uani 0.55 1 d PGU A 1
H23S H 0.9284 0.6353 0.5554 0.112 Uiso 0.55 1 calc PR A 1
C24S C 0.8087(9) 0.6033(8) 0.6265(7) 0.069(4) Uani 0.55 1 d PGU A 1
H24S H 0.7787 0.5941 0.59 0.083 Uiso 0.55 1 calc PR A 1
C25S C 0.7636(7) 0.5923(9) 0.7006(8) 0.082(6) Uani 0.55 1 d PGU A 1
H25S H 0.7029 0.5755 0.7146 0.098 Uiso 0.55 1 calc PR A 1
C26S C 0.8075(10) 0.6057(11) 0.7540(7) 0.088(6) Uani 0.55 1 d PGU A 1
H26S H 0.7768 0.5982 0.8046 0.106 Uiso 0.55 1 calc PR A 1
C20S C 0.9462(19) 0.613(2) 0.7984(13) 0.136(9) Uani 0.55 1 d PDU A 1
H20A H 1.0069 0.5597 0.7919 0.204 Uiso 0.55 1 calc PR A 1
H20B H 0.9011 0.5968 0.8438 0.204 Uiso 0.55 1 calc PR A 1
H20C H 0.963 0.6708 0.8017 0.204 Uiso 0.55 1 calc PR A 1
C31S C 0.8651(13) 0.6257(11) 0.6616(8) 0.087(6) Uani 0.45 1 d PGDU B 2
C32S C 0.7795(10) 0.6203(13) 0.7132(11) 0.100(8) Uani 0.45 1 d PGU B 2
H32S H 0.7223 0.6192 0.6975 0.12 Uiso 0.45 1 calc PR B 2
C33S C 0.7775(11) 0.6164(14) 0.7878(10) 0.108(8) Uani 0.45 1 d PGU B 2
H33S H 0.719 0.6127 0.8231 0.129 Uiso 0.45 1 calc PR B 2
C34S C 0.8612(14) 0.6179(13) 0.8108(8) 0.107(7) Uani 0.45 1 d PGU B 2
H34S H 0.8598 0.6153 0.8618 0.129 Uiso 0.45 1 calc PR B 2
C35S C 0.9468(11) 0.6234(16) 0.7592(10) 0.130(10) Uani 0.45 1 d PGU B 2
H35S H 1.004 0.6245 0.7749 0.155 Uiso 0.45 1 calc PR B 2
C36S C 0.9488(10) 0.6273(15) 0.6846(9) 0.069(6) Uani 0.45 1 d PGU B 2
H36S H 1.0073 0.631 0.6493 0.083 Uiso 0.45 1 calc PR B 2
C30S C 0.869(2) 0.628(2) 0.5818(11) 0.112(10) Uani 0.45 1 d PDU B 2
H30A H 0.8345 0.5834 0.5757 0.168 Uiso 0.45 1 calc PR B 2
H30B H 0.9387 0.608 0.5563 0.168 Uiso 0.45 1 calc PR B 2
H30C H 0.8374 0.6926 0.5607 0.168 Uiso 0.45 1 calc PR B 2

loop_
_atom_site_aniso_label
_atom_site_aniso_U_11
_atom_site_aniso_U_22
_atom_site_aniso_U_33
_atom_site_aniso_U_23
_atom_site_aniso_U_13
_atom_site_aniso_U_12
Co1 0.0194(3) 0.0167(3) 0.0254(4) 0.0010(3) -0.0054(3) -0.0043(3)
Co2 0.0156(3) 0.0106(3) 0.0207(3) -0.0005(2) -0.0022(3) -0.0010(2)
O1 0.0200(18) 0.029(2) 0.031(2) 0.0035(16) -0.0023(15) -0.0121(15)
O2 0.0188(17) 0.0137(16) 0.0291(19) 0.0003(14) -0.0062(14) -0.0053(13)
O1S 0.035(3) 0.067(3) 0.058(3) -0.014(2) -0.008(2) -0.008(2)
N1 0.024(2) 0.014(2) 0.030(2) 0.0028(17) -0.0086(18) -0.0045(17)
N2 0.024(2) 0.021(2) 0.027(2) -0.0025(17) -0.0042(18) -0.0079(18)
N3 0.025(2) 0.019(2) 0.024(2) -0.0002(17) -0.0006(18) -0.0059(18)
N4 0.018(2) 0.0142(19) 0.028(2) -0.0055(17) -0.0019(17) -0.0031(16)
N5 0.0144(19) 0.0123(19) 0.025(2) -0.0044(16) -0.0021(16) -0.0010(15)
N6 0.020(2) 0.0108(18) 0.0172(19) 0.0031(15) -0.0009(16) -0.0042(16)
N7 0.020(2) 0.0113(19) 0.019(2) -0.0012(15) -0.0013(16) -0.0010(16)
N8 0.023(2) 0.0104(19) 0.027(2) 0.0031(16) -0.0074(18) -0.0037(16)
N9 0.026(2) 0.016(2) 0.034(3) -0.0004(18) -0.0046(19) -0.0058(18)
N10 0.022(2) 0.016(2) 0.021(2) -0.0015(16) -0.0042(17) -0.0032(16)
C1 0.030(3) 0.011(2) 0.024(3) -0.0027(19) -0.005(2) -0.006(2)
C2 0.024(3) 0.014(2) 0.021(2) -0.0008(19) -0.002(2) -0.0033(19)
C3 0.025(3) 0.024(3) 0.031(3) -0.001(2) 0.001(2) -0.010(2)
C4 0.017(3) 0.036(3) 0.033(3) -0.005(2) -0.003(2) -0.006(2)
C5 0.026(3) 0.020(2) 0.025(3) -0.003(2) -0.006(2) -0.005(2)
C6 0.027(3) 0.026(3) 0.028(3) -0.004(2) -0.006(2) -0.011(2)
C7 0.039(3) 0.036(3) 0.022(3) -0.001(2) -0.006(2) -0.022(3)
C8 0.045(4) 0.031(3) 0.042(3) -0.005(3) -0.008(3) -0.019(3)
C9 0.060(4) 0.044(4) 0.042(4) -0.016(3) 0.003(3) -0.024(3)
C10 0.072(5) 0.062(5) 0.050(4) -0.024(4) -0.013(4) -0.034(4)
C11 0.059(5) 0.070(5) 0.053(4) -0.010(4) -0.024(4) -0.029(4)
C12 0.043(4) 0.048(4) 0.038(3) -0.004(3) -0.010(3) -0.023(3)
C13 0.033(3) 0.048(4) 0.037(3) 0.004(3) -0.010(3) -0.017(3)
C14 0.040(4) 0.072(5) 0.054(4) 0.001(4) -0.028(3) -0.017(4)
C15 0.023(3) 0.061(5) 0.066(5) 0.003(4) -0.014(3) -0.005(3)
C16 0.034(3) 0.043(4) 0.054(4) 0.003(3) 0.000(3) -0.007(3)
C17 0.032(3) 0.032(3) 0.037(3) 0.002(2) -0.004(3) -0.007(2)
C18 0.021(3) 0.031(3) 0.030(3) 0.003(2) -0.008(2) -0.010(2)
C19 0.022(3) 0.025(3) 0.025(3) -0.002(2) -0.008(2) -0.009(2)
C20 0.028(3) 0.019(2) 0.027(3) -0.001(2) -0.010(2) -0.007(2)
C21 0.026(3) 0.021(3) 0.025(3) -0.003(2) -0.002(2) -0.005(2)
C22 0.022(2) 0.013(2) 0.023(2) -0.0027(18) -0.001(2) -0.0075(19)
C23 0.022(3) 0.016(2) 0.026(3) -0.007(2) 0.004(2) -0.004(2)
C24 0.017(2) 0.018(2) 0.027(3) -0.002(2) -0.004(2) -0.0020(19)
C25 0.022(3) 0.021(3) 0.060(4) -0.011(3) -0.011(3) -0.001(2)
C26 0.025(3) 0.020(3) 0.054(4) -0.003(2) -0.009(3) 0.002(2)
C27 0.043(4) 0.018(3) 0.139(8) -0.014(4) -0.034(5) 0.008(3)
C28 0.029(3) 0.040(4) 0.076(5) -0.015(3) -0.027(3) 0.011(3)
C29 0.022(3) 0.028(3) 0.037(3) -0.002(2) -0.009(2) 0.004(2)
C30 0.027(3) 0.024(3) 0.036(3) -0.010(2) -0.011(2) -0.004(2)
C31 0.018(2) 0.017(2) 0.022(2) -0.0016(19) -0.001(2) -0.0010(19)
C32 0.016(2) 0.022(2) 0.025(3) -0.004(2) -0.004(2) -0.0041(19)
C33 0.018(2) 0.016(2) 0.023(2) -0.0048(19) -0.0035(19) -0.0027(19)
C34 0.027(3) 0.021(3) 0.020(3) -0.001(2) 0.000(2) -0.001(2)
C35 0.030(3) 0.015(2) 0.025(3) 0.0009(19) -0.005(2) -0.003(2)
C36 0.020(2) 0.013(2) 0.026(3) -0.0063(19) -0.007(2) -0.0017(19)
C37 0.021(3) 0.014(2) 0.022(2) -0.0036(19) -0.003(2) 0.0010(19)
C38 0.018(2) 0.017(2) 0.023(3) 0.0021(19) 0.002(2) 0.0020(19)
C39 0.024(3) 0.031(3) 0.028(3) -0.006(2) -0.005(2) 0.000(2)
C40 0.027(3) 0.043(4) 0.032(3) -0.003(3) -0.008(2) 0.001(3)
C41 0.029(3) 0.036(3) 0.043(3) 0.001(3) -0.013(3) 0.011(3)
C42 0.035(3) 0.012(2) 0.041(3) -0.001(2) 0.003(3) 0.008(2)
C43 0.026(3) 0.014(2) 0.025(3) -0.0037(19) 0.004(2) -0.001(2)
C44 0.032(3) 0.016(2) 0.024(3) -0.004(2) 0.004(2) -0.007(2)
C45 0.043(3) 0.021(3) 0.033(3) -0.011(2) 0.005(3) -0.011(2)
C46 0.059(4) 0.024(3) 0.029(3) -0.011(2) 0.001(3) -0.025(3)
C47 0.039(3) 0.042(3) 0.030(3) -0.003(3) -0.007(3) -0.018(3)
C48 0.031(3) 0.024(3) 0.032(3) -0.004(2) -0.006(2) -0.009(2)
C49 0.027(3) 0.016(2) 0.018(2) -0.0025(19) 0.000(2) -0.003(2)
C50 0.017(2) 0.020(2) 0.022(2) -0.0063(19) -0.0045(19) 0.0001(19)
C51 0.020(2) 0.023(3) 0.024(3) -0.007(2) -0.004(2) -0.001(2)
C52 0.024(3) 0.028(3) 0.020(2) -0.001(2) 0.002(2) -0.009(2)
C53 0.015(2) 0.024(3) 0.022(2) 0.001(2) -0.0023(19) -0.0084(19)
C54 0.023(3) 0.019(2) 0.023(3) 0.0034(19) -0.009(2) -0.008(2)
C55 0.018(2) 0.016(2) 0.022(2) 0.0025(19) -0.0021(19) 0.0029(19)
C56 0.032(3) 0.023(3) 0.032(3) -0.003(2) -0.014(2) -0.007(2)
C57 0.026(3) 0.024(3) 0.036(3) 0.005(2) -0.011(2) 0.001(2)
C58 0.038(4) 0.037(3) 0.063(4) -0.003(3) -0.026(3) 0.004(3)
C59 0.051(4) 0.022(3) 0.087(5) -0.003(3) -0.034(4) 0.011(3)
C60 0.037(3) 0.024(3) 0.038(3) 0.005(2) -0.015(3) -0.003(2)
C61 0.043(3) 0.016(3) 0.045(3) 0.003(2) -0.019(3) -0.005(2)
C62 0.025(3) 0.016(2) 0.030(3) 0.001(2) -0.007(2) -0.002(2)
C63 0.035(3) 0.019(3) 0.032(3) -0.006(2) 0.001(2) -0.008(2)
C64 0.046(4) 0.019(3) 0.038(3) -0.006(2) 0.003(3) -0.009(2)
C65 0.038(3) 0.020(3) 0.051(4) -0.009(3) -0.008(3) -0.007(2)
C66 0.048(4) 0.027(3) 0.029(3) -0.008(2) 0.005(3) -0.013(3)
C67 0.038(3) 0.017(3) 0.037(3) -0.001(2) -0.005(3) -0.010(2)
C68 0.025(3) 0.026(3) 0.021(3) -0.005(2) -0.003(2) -0.008(2)
C69 0.028(3) 0.044(3) 0.037(3) -0.006(3) -0.005(2) -0.018(3)
C70 0.031(3) 0.035(3) 0.035(3) -0.004(2) -0.013(2) -0.009(2)
C71 0.036(3) 0.030(3) 0.022(3) -0.003(2) -0.008(2) -0.007(2)
C72 0.026(3) 0.021(3) 0.028(3) 0.000(2) -0.005(2) -0.009(2)
N1S 0.065(4) 0.061(4) 0.035(3) -0.003(3) -0.003(3) -0.021(3)
C1S 0.050(4) 0.078(6) 0.041(4) -0.009(4) -0.007(3) -0.005(4)
C2S 0.056(5) 0.061(5) 0.052(4) -0.007(4) 0.001(4) -0.030(4)
C3S 0.068(5) 0.042(4) 0.043(4) -0.019(3) -0.003(3) -0.018(4)
C4S 0.047(4) 0.044(4) 0.048(4) -0.016(3) -0.006(3) -0.015(3)
C5S 0.057(4) 0.058(4) 0.041(4) -0.003(3) -0.012(3) -0.032(4)
C10S 0.052(5) 0.082(6) 0.097(7) -0.028(5) -0.011(5) -0.009(4)
C11S 0.035(4) 0.047(4) 0.061(5) 0.009(3) -0.015(3) -0.002(3)
C12S 0.039(4) 0.052(4) 0.049(4) -0.007(3) -0.010(3) 0.004(3)
C13S 0.050(5) 0.055(5) 0.121(8) 0.000(5) -0.037(5) -0.002(4)
C14S 0.035(4) 0.057(5) 0.138(9) 0.036(6) -0.017(5) -0.015(4)
C15S 0.044(5) 0.071(6) 0.088(7) 0.022(5) -0.003(4) 0.006(4)
C16S 0.050(5) 0.065(5) 0.061(5) -0.008(4) -0.010(4) 0.006(4)
C21S 0.071(11) 0.070(10) 0.159(15) -0.023(11) -0.030(11) -0.005(9)
C22S 0.075(12) 0.051(10) 0.138(15) 0.001(12) -0.018(11) -0.023(9)
C23S 0.078(13) 0.083(11) 0.094(13) 0.025(12) -0.024(11) -0.004(10)
C24S 0.050(8) 0.041(7) 0.114(12) 0.008(8) -0.034(8) -0.007(6)
C25S 0.059(9) 0.028(8) 0.145(14) 0.019(8) -0.030(9) -0.004(7)
C26S 0.039(9) 0.051(9) 0.160(16) -0.013(10) -0.017(10) 0.007(7)
C20S 0.117(19) 0.107(18) 0.19(2) -0.035(17) -0.037(18) -0.029(15)
C31S 0.061(11) 0.051(10) 0.129(15) 0.026(11) -0.034(12) -0.001(9)
C32S 0.047(10) 0.050(12) 0.162(16) 0.028(12) -0.008(12) 0.007(9)
C33S 0.044(11) 0.070(12) 0.175(17) 0.004(13) 0.008(12) -0.003(9)
C34S 0.077(12) 0.055(10) 0.167(16) -0.020(12) 0.016(12) -0.014(10)
C35S 0.080(14) 0.082(13) 0.182(19) 0.012(16) 0.011(15) -0.006(13)
C36S 0.057(11) 0.056(11) 0.071(11) 0.019(9) 0.017(9) -0.022(9)
C30S 0.075(16) 0.113(18) 0.13(2) 0.047(16) -0.060(15) -0.009(14)

loop_
_atom_type_symbol
_atom_type_description
_atom_type_scat_dispersion_real
_atom_type_scat_dispersion_imag
_atom_type_scat_source
C C 0.0033 0.0016 'International Tables Vol C Tables 4.2.6.8 and 6.1.1.4'
H H 0 0 'International Tables Vol C Tables 4.2.6.8 and 6.1.1.4'
N N 0.0061 0.0033 'International Tables Vol C Tables 4.2.6.8 and 6.1.1.4'
O O 0.0106 0.006 'International Tables Vol C Tables 4.2.6.8 and 6.1.1.4'
Co Co 0.3494 0.9721 'International Tables Vol C Tables 4.2.6.8 and 6.1.1.4'

loop_
_geom_angle_atom_site_label_1
_geom_angle_atom_site_label_2
_geom_angle_atom_site_label_3
_geom_angle
_geom_angle_site_symmetry_1
_geom_angle_site_symmetry_3
_geom_angle_publ_flag
N3 Co1 N2 87.05(18) . . ?
N3 Co1 O1 89.10(17) . . ?
N2 Co1 O1 87.42(16) . . ?
N3 Co1 N4 82.71(17) . . ?
N2 Co1 N4 169.70(18) . . ?
O1 Co1 N4 93.54(15) . . ?
N3 Co1 N1 168.10(17) . . ?
N2 Co1 N1 81.77(17) . . ?
O1 Co1 N1 86.37(16) . . ?
N4 Co1 N1 108.53(17) . . ?
N3 Co1 N9 90.94(18) . . ?
N2 Co1 N9 91.96(17) . . ?
O1 Co1 N9 179.38(16) . . ?
N4 Co1 N9 87.07(16) . . ?
N1 Co1 N9 93.48(17) . . ?
N7 Co2 N6 87.40(16) . . ?
N7 Co2 O2 88.64(16) . . ?
N6 Co2 O2 85.39(15) . . ?
N7 Co2 N5 169.21(16) . . ?
N6 Co2 N5 82.40(16) . . ?
O2 Co2 N5 87.02(15) . . ?
N7 Co2 N8 82.95(16) . . ?
N6 Co2 N8 170.28(17) . . ?
O2 Co2 N8 93.18(15) . . ?
N5 Co2 N8 107.15(16) . . ?
N7 Co2 N10 93.11(17) . . ?
N6 Co2 N10 91.29(16) . . ?
O2 Co2 N10 176.17(15) . . ?
N5 Co2 N10 90.67(16) . . ?
N8 Co2 N10 90.41(16) . . ?
O2 O1 Co1 118.7(3) . . ?
O1 O2 Co2 118.8(2) . . ?
C1 N1 C62 119.9(4) . . ?
C1 N1 Co1 111.4(3) . . ?
C62 N1 Co1 128.7(3) . . ?
C5 N2 C2 109.0(4) . . ?
C5 N2 Co1 135.3(4) . . ?
C2 N2 Co1 115.7(3) . . ?
C19 N3 C22 109.1(4) . . ?
C19 N3 Co1 135.8(3) . . ?
C22 N3 Co1 115.1(3) . . ?
C23 N4 C24 119.0(4) . . ?
C23 N4 Co1 111.6(3) . . ?
C24 N4 Co1 129.3(3) . . ?
C32 N5 C31 120.0(4) . . ?
C32 N5 Co2 111.8(3) . . ?
C31 N5 Co2 128.1(3) . . ?
C36 N6 C33 109.5(4) . . ?
C36 N6 Co2 134.8(3) . . ?
C33 N6 Co2 115.7(3) . . ?
C50 N7 C53 108.4(4) . . ?
C50 N7 Co2 135.5(3) . . ?
C53 N7 Co2 114.7(3) . . ?
C54 N8 C55 117.6(4) . . ?
C54 N8 Co2 111.3(3) . . ?
C55 N8 Co2 131.1(3) . . ?
C63 N9 C67 116.7(4) . . ?
C63 N9 Co1 121.8(4) . . ?
C67 N9 Co1 121.5(3) . . ?
C68 N10 C72 115.6(4) . . ?
C68 N10 Co2 123.7(3) . . ?
C72 N10 Co2 120.7(3) . . ?
N1 C1 C2 117.6(4) . . ?
N1 C1 H1 121.2 . . ?
C2 C1 H1 121.2 . . ?
N2 C2 C1 113.4(4) . . ?
N2 C2 C3 107.7(4) . . ?
C1 C2 C3 138.8(5) . . ?
C4 C3 C2 107.4(5) . . ?
C4 C3 H3 126.3 . . ?
C2 C3 H3 126.3 . . ?
C3 C4 C5 107.1(5) . . ?
C3 C4 H4 126.5 . . ?
C5 C4 H4 126.5 . . ?
N2 C5 C4 108.8(4) . . ?
N2 C5 C6 123.6(4) . . ?
C4 C5 C6 127.6(5) . . ?
C5 C6 C19 113.1(4) . . ?
C5 C6 C7 111.5(4) . . ?
C19 C6 C7 108.3(4) . . ?
C5 C6 C18 111.9(4) . . ?
C19 C6 C18 111.2(4) . . ?
C7 C6 C18 100.1(4) . . ?
C12 C7 C8 120.8(5) . . ?
C12 C7 C6 110.8(5) . . ?
C8 C7 C6 128.4(5) . . ?
C7 C8 C9 117.6(6) . . ?
C7 C8 H8 121.2 . . ?
C9 C8 H8 121.2 . . ?
C10 C9 C8 122.3(7) . . ?
C10 C9 H9 118.9 . . ?
C8 C9 H9 118.9 . . ?
C9 C10 C11 119.9(6) . . ?
C9 C10 H10 120 . . ?
C11 C10 H10 120 . . ?
C10 C11 C12 118.9(7) . . ?
C10 C11 H11 120.5 . . ?
C12 C11 H11 120.5 . . ?
C7 C12 C11 120.5(6) . . ?
C7 C12 C13 108.7(5) . . ?
C11 C12 C13 130.8(6) . . ?
C18 C13 C14 119.8(6) . . ?
C18 C13 C12 109.2(5) . . ?
C14 C13 C12 130.9(6) . . ?
C15 C14 C13 117.6(6) . . ?
C15 C14 H14 121.2 . . ?
C13 C14 H14 121.2 . . ?
C16 C15 C14 121.8(6) . . ?
C16 C15 H15 119.1 . . ?
C14 C15 H15 119.1 . . ?
C17 C16 C15 120.7(7) . . ?
C17 C16 H16 119.7 . . ?
C15 C16 H16 119.7 . . ?
C16 C17 C18 117.7(6) . . ?
C16 C17 H17 121.1 . . ?
C18 C17 H17 121.1 . . ?
C13 C18 C17 122.4(5) . . ?
C13 C18 C6 110.8(5) . . ?
C17 C18 C6 126.8(5) . . ?
N3 C19 C20 109.0(4) . . ?
N3 C19 C6 123.4(4) . . ?
C20 C19 C6 127.4(5) . . ?
C21 C20 C19 107.0(5) . . ?
C21 C20 H20 126.5 . . ?
C19 C20 H20 126.5 . . ?
C22 C21 C20 106.7(4) . . ?
C22 C21 H21 126.6 . . ?
C20 C21 H21 126.6 . . ?
N3 C22 C21 108.1(4) . . ?
N3 C22 C23 112.2(4) . . ?
C21 C22 C23 139.1(5) . . ?
N4 C23 C22 117.8(4) . . ?
N4 C23 H23 121.1 . . ?
C22 C23 H23 121.1 . . ?
C31 C24 C25 117.9(5) . . ?
C31 C24 N4 121.2(4) . . ?
C25 C24 N4 120.9(4) . . ?
C26 C25 C24 122.4(5) . . ?
C26 C25 H25 118.8 . . ?
C24 C25 H25 118.8 . . ?
C25 C26 C29 119.2(5) . . ?
C25 C26 C27 120.1(5) . . ?
C29 C26 C27 120.7(5) . . ?
C26 C27 H27A 109.5 . . ?
C26 C27 H27B 109.5 . . ?
H27A C27 H27B 109.5 . . ?
C26 C27 H27C 109.5 . . ?
H27A C27 H27C 109.5 . . ?
H27B C27 H27C 109.5 . . ?
C29 C28 H28A 109.5 . . ?
C29 C28 H28B 109.5 . . ?
H28A C28 H28B 109.5 . . ?
C29 C28 H28C 109.5 . . ?
H28A C28 H28C 109.5 . . ?
H28B C28 H28C 109.5 . . ?
C26 C29 C30 118.9(5) . . ?
C26 C29 C28 121.9(5) . . ?
C30 C29 C28 119.1(5) . . ?
C31 C30 C29 121.5(5) . . ?
C31 C30 H30 119.3 . . ?
C29 C30 H30 119.3 . . ?
C24 C31 C30 120.0(4) . . ?
C24 C31 N5 119.2(4) . . ?
C30 C31 N5 120.7(4) . . ?
N5 C32 C33 117.7(4) . . ?
N5 C32 H32 121.2 . . ?
C33 C32 H32 121.2 . . ?
N6 C33 C34 108.9(4) . . ?
N6 C33 C32 112.4(4) . . ?
C34 C33 C32 138.7(5) . . ?
C35 C34 C33 106.0(4) . . ?
C35 C34 H34 127 . . ?
C33 C34 H34 127 . . ?
C34 C35 C36 108.0(4) . . ?
C34 C35 H35 126 . . ?
C36 C35 H35 126 . . ?
N6 C36 C35 107.6(4) . . ?
N6 C36 C37 123.3(4) . . ?
C35 C36 C37 129.0(4) . . ?
C36 C37 C50 113.9(4) . . ?
C36 C37 C38 109.3(4) . . ?
C50 C37 C38 111.8(4) . . ?
C36 C37 C49 109.7(4) . . ?
C50 C37 C49 110.5(4) . . ?
C38 C37 C49 100.8(4) . . ?
C39 C38 C43 121.1(5) . . ?
C39 C38 C37 128.4(5) . . ?
C43 C38 C37 110.4(4) . . ?
C38 C39 C40 118.8(5) . . ?
C38 C39 H39 120.6 . . ?
C40 C39 H39 120.6 . . ?
C41 C40 C39 120.5(6) . . ?
C41 C40 H40 119.7 . . ?
C39 C40 H40 119.7 . . ?
C42 C41 C40 121.5(5) . . ?
C42 C41 H41 119.3 . . ?
C40 C41 H41 119.3 . . ?
C41 C42 C43 118.6(5) . . ?
C41 C42 H42 120.7 . . ?
C43 C42 H42 120.7 . . ?
C38 C43 C42 119.4(5) . . ?
C38 C43 C44 109.4(4) . . ?
C42 C43 C44 131.2(5) . . ?
C45 C44 C49 120.2(5) . . ?
C45 C44 C43 131.1(5) . . ?
C49 C44 C43 108.7(4) . . ?
C44 C45 C46 118.6(5) . . ?
C44 C45 H45 120.7 . . ?
C46 C45 H45 120.7 . . ?
C45 C46 C47 120.9(5) . . ?
C45 C46 H46 119.5 . . ?
C47 C46 H46 119.5 . . ?
C48 C47 C46 120.6(6) . . ?
C48 C47 H47 119.7 . . ?
C46 C47 H47 119.7 . . ?
C49 C48 C47 118.9(5) . . ?
C49 C48 H48 120.6 . . ?
C47 C48 H48 120.6 . . ?
C48 C49 C44 120.7(5) . . ?
C48 C49 C37 128.9(4) . . ?
C44 C49 C37 110.4(4) . . ?
N7 C50 C51 108.9(4) . . ?
N7 C50 C37 122.0(4) . . ?
C51 C50 C37 129.0(4) . . ?
C52 C51 C50 107.1(4) . . ?
C52 C51 H51 126.4 . . ?
C50 C51 H51 126.4 . . ?
C53 C52 C51 106.9(4) . . ?
C53 C52 H52 126.5 . . ?
C51 C52 H52 126.5 . . ?
N7 C53 C52 108.6(4) . . ?
N7 C53 C54 112.1(4) . . ?
C52 C53 C54 139.3(4) . . ?
N8 C54 C53 117.7(4) . . ?
N8 C54 H54 121.2 . . ?
C53 C54 H54 121.2 . . ?
C56 C55 C62 119.5(4) . . ?
C56 C55 N8 119.6(5) . . ?
C62 C55 N8 121.0(4) . . ?
C57 C56 C55 121.7(5) . . ?
C57 C56 H56 119.2 . . ?
C55 C56 H56 119.2 . . ?
C56 C57 C60 119.0(5) . . ?
C56 C57 C58 120.4(5) . . ?
C60 C57 C58 120.6(5) . . ?
C57 C58 H58A 109.5 . . ?
C57 C58 H58B 109.5 . . ?
H58A C58 H58B 109.5 . . ?
C57 C58 H58C 109.5 . . ?
H58A C58 H58C 109.5 . . ?
H58B C58 H58C 109.5 . . ?
C60 C59 H59A 109.5 . . ?
C60 C59 H59B 109.5 . . ?
H59A C59 H59B 109.5 . . ?
C60 C59 H59C 109.5 . . ?
H59A C59 H59C 109.5 . . ?
H59B C59 H59C 109.5 . . ?
C61 C60 C57 119.0(5) . . ?
C61 C60 C59 119.6(5) . . ?
C57 C60 C59 121.4(5) . . ?
C60 C61 C62 122.7(5) . . ?
C60 C61 H61 118.6 . . ?
C62 C61 H61 118.6 . . ?
C61 C62 C55 118.0(5) . . ?
C61 C62 N1 121.5(5) . . ?
C55 C62 N1 120.5(4) . . ?
N9 C63 C64 123.5(5) . . ?
N9 C63 H63 118.3 . . ?
C64 C63 H63 118.3 . . ?
C65 C64 C63 118.5(5) . . ?
C65 C64 H64 120.8 . . ?
C63 C64 H64 120.8 . . ?
C64 C65 C66 119.3(5) . . ?
C64 C65 H65 120.4 . . ?
C66 C65 H65 120.4 . . ?
C67 C66 C65 118.4(5) . . ?
C67 C66 H66 120.8 . . ?
C65 C66 H66 120.8 . . ?
N9 C67 C66 123.6(5) . . ?
N9 C67 H67 118.2 . . ?
C66 C67 H67 118.2 . . ?
N10 C68 C69 123.8(5) . . ?
N10 C68 H68 118.1 . . ?
C69 C68 H68 118.1 . . ?
C70 C69 C68 119.5(5) . . ?
C70 C69 H69 120.3 . . ?
C68 C69 H69 120.3 . . ?
C69 C70 C71 117.9(5) . . ?
C69 C70 H70 121 . . ?
C71 C70 H70 121 . . ?
C72 C71 C70 119.2(5) . . ?
C72 C71 H71 120.4 . . ?
C70 C71 H71 120.4 . . ?
N10 C72 C71 124.0(5) . . ?
N10 C72 H72 118 . . ?
C71 C72 H72 118 . . ?
C5S N1S C1S 114.8(6) . . ?
C2S C1S N1S 123.2(7) . . ?
C2S C1S H1S 118.4 . . ?
N1S C1S H1S 118.4 . . ?
C1S C2S C3S 119.8(7) . . ?
C1S C2S H2S 120.1 . . ?
C3S C2S H2S 120.1 . . ?
C4S C3S C2S 117.3(7) . . ?
C4S C3S H3S 121.3 . . ?
C2S C3S H3S 121.3 . . ?
C3S C4S C5S 120.0(7) . . ?
C3S C4S H4S 120 . . ?
C5S C4S H4S 120 . . ?
N1S C5S C4S 124.8(6) . . ?
N1S C5S H5S 117.6 . . ?
C4S C5S H5S 117.6 . . ?
C11S C10S H10A 109.5 . . ?
C11S C10S H10B 109.5 . . ?
H10A C10S H10B 109.5 . . ?
C11S C10S H10C 109.5 . . ?
H10A C10S H10C 109.5 . . ?
H10B C10S H10C 109.5 . . ?
C12S C11S C16S 120.4(7) . . ?
C12S C11S C10S 121.6(7) . . ?
C16S C11S C10S 117.9(8) . . ?
C11S C12S C13S 119.5(8) . . ?
C11S C12S H12S 120.2 . . ?
C13S C12S H12S 120.2 . . ?
C12S C13S C14S 118.7(9) . . ?
C12S C13S H13S 120.7 . . ?
C14S C13S H13S 120.7 . . ?
C15S C14S C13S 119.6(8) . . ?
C15S C14S H14S 120.2 . . ?
C13S C14S H14S 120.2 . . ?
C16S C15S C14S 121.6(9) . . ?
C16S C15S H15S 119.2 . . ?
C14S C15S H15S 119.2 . . ?
C15S C16S C11S 120.1(9) . . ?
C15S C16S H16S 120 . . ?
C11S C16S H16S 120 . . ?
C22S C21S C26S 120 . . ?
C22S C21S C20S 126.2(14) . . ?
C26S C21S C20S 111.3(14) . . ?
C23S C22S C21S 120 . . ?
C23S C22S H22S 120 . . ?
C21S C22S H22S 120 . . ?
C22S C23S C24S 120 . . ?
C22S C23S H23S 120 . . ?
C24S C23S H23S 120 . . ?
C25S C24S C23S 120 . . ?
C25S C24S H24S 120 . . ?
C23S C24S H24S 120 . . ?
C26S C25S C24S 120 . . ?
C26S C25S H25S 120 . . ?
C24S C25S H25S 120 . . ?
C25S C26S C21S 120 . . ?
C25S C26S H26S 120 . . ?
C21S C26S H26S 120 . . ?
C32S C31S C36S 120 . . ?
C32S C31S C30S 120.7(16) . . ?
C36S C31S C30S 119.3(16) . . ?
C31S C32S C33S 120 . . ?
C31S C32S H32S 120 . . ?
C33S C32S H32S 120 . . ?
C32S C33S C34S 120 . . ?
C32S C33S H33S 120 . . ?
C34S C33S H33S 120 . . ?
C35S C34S C33S 120 . . ?
C35S C34S H34S 120 . . ?
C33S C34S H34S 120 . . ?
C34S C35S C36S 120 . . ?
C34S C35S H35S 120 . . ?
C36S C35S H35S 120 . . ?
C35S C36S C31S 120 . . ?
C35S C36S H36S 120 . . ?
C31S C36S H36S 120 . . ?
C31S C30S H30A 109.5 . . ?
C31S C30S H30B 109.5 . . ?
H30A C30S H30B 109.5 . . ?
C31S C30S H30C 109.5 . . ?
H30A C30S H30C 109.5 . . ?
H30B C30S H30C 109.5 . . ?

loop_
_geom_bond_atom_site_label_1
_geom_bond_atom_site_label_2
_geom_bond_distance
_geom_bond_site_symmetry_2
_geom_bond_publ_flag
Co1 N3 1.865(4) . ?
Co1 N2 1.876(4) . ?
Co1 O1 1.908(4) . ?
Co1 N4 1.965(4) . ?
Co1 N1 2.015(4) . ?
Co1 N9 2.062(4) . ?
Co2 N7 1.868(4) . ?
Co2 N6 1.881(4) . ?
Co2 O2 1.942(3) . ?
Co2 N5 1.971(4) . ?
Co2 N8 1.986(4) . ?
Co2 N10 2.060(4) . ?
O1 O2 1.389(4) . ?
N1 C1 1.311(6) . ?
N1 C62 1.406(6) . ?
N2 C5 1.334(6) . ?
N2 C2 1.379(6) . ?
N3 C19 1.330(6) . ?
N3 C22 1.371(6) . ?
N4 C23 1.299(6) . ?
N4 C24 1.424(6) . ?
N5 C32 1.307(6) . ?
N5 C31 1.425(6) . ?
N6 C36 1.338(6) . ?
N6 C33 1.361(6) . ?
N7 C50 1.339(6) . ?
N7 C53 1.386(6) . ?
N8 C54 1.300(6) . ?
N8 C55 1.430(6) . ?
N9 C63 1.342(6) . ?
N9 C67 1.342(7) . ?
N10 C68 1.343(6) . ?
N10 C72 1.346(6) . ?
C1 C2 1.391(7) . ?
C1 H1 0.95 . ?
C2 C3 1.401(7) . ?
C3 C4 1.375(7) . ?
C3 H3 0.95 . ?
C4 C5 1.409(7) . ?
C4 H4 0.95 . ?
C5 C6 1.522(7) . ?
C6 C19 1.525(7) . ?
C6 C7 1.537(7) . ?
C6 C18 1.542(7) . ?
C7 C12 1.384(8) . ?
C7 C8 1.391(8) . ?
C8 C9 1.409(8) . ?
C8 H8 0.95 . ?
C9 C10 1.363(10) . ?
C9 H9 0.95 . ?
C10 C11 1.392(10) . ?
C10 H10 0.95 . ?
C11 C12 1.408(9) . ?
C11 H11 0.95 . ?
C12 C13 1.464(9) . ?
C13 C18 1.375(8) . ?
C13 C14 1.408(9) . ?
C14 C15 1.384(10) . ?
C14 H14 0.95 . ?
C15 C16 1.382(10) . ?
C15 H15 0.95 . ?
C16 C17 1.382(8) . ?
C16 H16 0.95 . ?
C17 C18 1.383(8) . ?
C17 H17 0.95 . ?
C19 C20 1.393(7) . ?
C20 C21 1.391(7) . ?
C20 H20 0.95 . ?
C21 C22 1.390(7) . ?
C21 H21 0.95 . ?
C22 C23 1.405(7) . ?
C23 H23 0.95 . ?
C24 C31 1.379(7) . ?
C24 C25 1.395(7) . ?
C25 C26 1.376(8) . ?
C25 H25 0.95 . ?
C26 C29 1.385(8) . ?
C26 C27 1.512(8) . ?
C27 H27A 0.98 . ?
C27 H27B 0.98 . ?
C27 H27C 0.98 . ?
C28 C29 1.507(8) . ?
C28 H28A 0.98 . ?
C28 H28B 0.98 . ?
C28 H28C 0.98 . ?
C29 C30 1.385(7) . ?
C30 C31 1.385(7) . ?
C30 H30 0.95 . ?
C32 C33 1.411(7) . ?
C32 H32 0.95 . ?
C33 C34 1.392(6) . ?
C34 C35 1.385(7) . ?
C34 H34 0.95 . ?
C35 C36 1.407(7) . ?
C35 H35 0.95 . ?
C36 C37 1.509(7) . ?
C37 C50 1.519(6) . ?
C37 C38 1.536(6) . ?
C37 C49 1.542(7) . ?
C38 C39 1.369(7) . ?
C38 C43 1.398(7) . ?
C39 C40 1.390(7) . ?
C39 H39 0.95 . ?
C40 C41 1.379(9) . ?
C40 H40 0.95 . ?
C41 C42 1.366(9) . ?
C41 H41 0.95 . ?
C42 C43 1.410(7) . ?
C42 H42 0.95 . ?
C43 C44 1.456(8) . ?
C44 C45 1.381(7) . ?
C44 C49 1.405(7) . ?
C45 C46 1.383(8) . ?
C45 H45 0.95 . ?
C46 C47 1.386(8) . ?
C46 H46 0.95 . ?
C47 C48 1.383(8) . ?
C47 H47 0.95 . ?
C48 C49 1.371(7) . ?
C48 H48 0.95 . ?
C50 C51 1.408(7) . ?
C51 C52 1.392(7) . ?
C51 H51 0.95 . ?
C52 C53 1.386(7) . ?
C52 H52 0.95 . ?
C53 C54 1.425(7) . ?
C54 H54 0.95 . ?
C55 C56 1.394(7) . ?
C55 C62 1.395(7) . ?
C56 C57 1.388(7) . ?
C56 H56 0.95 . ?
C57 C60 1.396(8) . ?
C57 C58 1.498(8) . ?
C58 H58A 0.98 . ?
C58 H58B 0.98 . ?
C58 H58C 0.98 . ?
C59 C60 1.515(7) . ?
C59 H59A 0.98 . ?
C59 H59B 0.98 . ?
C59 H59C 0.98 . ?
C60 C61 1.381(8) . ?
C61 C62 1.394(7) . ?
C61 H61 0.95 . ?
C63 C64 1.384(7) . ?
C63 H63 0.95 . ?
C64 C65 1.371(8) . ?
C64 H64 0.95 . ?
C65 C66 1.383(8) . ?
C65 H65 0.95 . ?
C66 C67 1.377(7) . ?
C66 H66 0.95 . ?
C67 H67 0.95 . ?
C68 C69 1.380(7) . ?
C68 H68 0.95 . ?
C69 C70 1.374(8) . ?
C69 H69 0.95 . ?
C70 C71 1.378(8) . ?
C70 H70 0.95 . ?
C71 C72 1.376(7) . ?
C71 H71 0.95 . ?
C72 H72 0.95 . ?
N1S C5S 1.316(9) . ?
N1S C1S 1.364(9) . ?
C1S C2S 1.360(10) . ?
C1S H1S 0.95 . ?
C2S C3S 1.380(10) . ?
C2S H2S 0.95 . ?
C3S C4S 1.341(9) . ?
C3S H3S 0.95 . ?
C4S C5S 1.373(9) . ?
C4S H4S 0.95 . ?
C5S H5S 0.95 . ?
C10S C11S 1.472(11) . ?
C10S H10A 0.98 . ?
C10S H10B 0.98 . ?
C10S H10C 0.98 . ?
C11S C12S 1.371(10) . ?
C11S C16S 1.374(10) . ?
C12S C13S 1.384(11) . ?
C12S H12S 0.95 . ?
C13S C14S 1.409(13) . ?
C13S H13S 0.95 . ?
C14S C15S 1.348(14) . ?
C14S H14S 0.95 . ?
C15S C16S 1.342(12) . ?
C15S H15S 0.95 . ?
C16S H16S 0.95 . ?
C21S C22S 1.39 . ?
C21S C26S 1.39 . ?
C21S C20S 1.508(17) . ?
C22S C23S 1.39 . ?
C22S H22S 0.95 . ?
C23S C24S 1.39 . ?
C23S H23S 0.95 . ?
C24S C25S 1.39 . ?
C24S H24S 0.95 . ?
C25S C26S 1.39 . ?
C25S H25S 0.95 . ?
C26S H26S 0.95 . ?
C20S H20A 0.98 . ?
C20S H20B 0.98 . ?
C20S H20C 0.98 . ?
C31S C32S 1.39 . ?
C31S C36S 1.39 . ?
C31S C30S 1.487(17) . ?
C32S C33S 1.39 . ?
C32S H32S 0.95 . ?
C33S C34S 1.39 . ?
C33S H33S 0.95 . ?
C34S C35S 1.39 . ?
C34S H34S 0.95 . ?
C35S C36S 1.39 . ?
C35S H35S 0.95 . ?
C36S H36S 0.95 . ?
C30S H30A 0.98 . ?
C30S H30B 0.98 . ?
C30S H30C 0.98 . ?

loop_
_geom_torsion_atom_site_label_1
_geom_torsion_atom_site_label_2
_geom_torsion_atom_site_label_3
_geom_torsion_atom_site_label_4
_geom_torsion
_geom_torsion_site_symmetry_1
_geom_torsion_site_symmetry_2
_geom_torsion_site_symmetry_3
_geom_torsion_site_symmetry_4
_geom_torsion_publ_flag
N3 Co1 O1 O2 -74.5(3) . . . . ?
N2 Co1 O1 O2 -161.6(3) . . . . ?
N4 Co1 O1 O2 8.2(3) . . . . ?
N1 Co1 O1 O2 116.5(3) . . . . ?
N9 Co1 O1 O2 -17E1(8) . . . . ?
Co1 O1 O2 Co2 -100.3(3) . . . . ?
N7 Co2 O2 O1 -76.4(3) . . . . ?
N6 Co2 O2 O1 -163.9(3) . . . . ?
N5 Co2 O2 O1 113.5(3) . . . . ?
N8 Co2 O2 O1 6.5(3) . . . . ?
N10 Co2 O2 O1 166(2) . . . . ?
N3 Co1 N1 C1 18.3(10) . . . . ?
N2 Co1 N1 C1 -1.8(3) . . . . ?
O1 Co1 N1 C1 86.1(3) . . . . ?
N4 Co1 N1 C1 178.7(3) . . . . ?
N9 Co1 N1 C1 -93.3(3) . . . . ?
N3 Co1 N1 C62 -160.0(7) . . . . ?
N2 Co1 N1 C62 179.9(4) . . . . ?
O1 Co1 N1 C62 -92.2(4) . . . . ?
N4 Co1 N1 C62 0.3(4) . . . . ?
N9 Co1 N1 C62 88.4(4) . . . . ?
N3 Co1 N2 C5 7.9(5) . . . . ?
O1 Co1 N2 C5 97.1(5) . . . . ?
N4 Co1 N2 C5 1.5(13) . . . . ?
N1 Co1 N2 C5 -176.2(5) . . . . ?
N9 Co1 N2 C5 -83.0(5) . . . . ?
N3 Co1 N2 C2 -175.0(4) . . . . ?
O1 Co1 N2 C2 -85.8(3) . . . . ?
N4 Co1 N2 C2 178.6(8) . . . . ?
N1 Co1 N2 C2 0.9(3) . . . . ?
N9 Co1 N2 C2 94.1(4) . . . . ?
N2 Co1 N3 C19 -4.6(5) . . . . ?
O1 Co1 N3 C19 -92.1(5) . . . . ?
N4 Co1 N3 C19 174.2(5) . . . . ?
N1 Co1 N3 C19 -24.5(12) . . . . ?
N9 Co1 N3 C19 87.3(5) . . . . ?
N2 Co1 N3 C22 174.1(4) . . . . ?
O1 Co1 N3 C22 86.6(3) . . . . ?
N4 Co1 N3 C22 -7.1(3) . . . . ?
N1 Co1 N3 C22 154.2(7) . . . . ?
N9 Co1 N3 C22 -94.0(3) . . . . ?
N3 Co1 N4 C23 6.1(3) . . . . ?
N2 Co1 N4 C23 12.5(11) . . . . ?
O1 Co1 N4 C23 -82.5(3) . . . . ?
N1 Co1 N4 C23 -169.9(3) . . . . ?
N9 Co1 N4 C23 97.4(3) . . . . ?
N3 Co1 N4 C24 -172.1(4) . . . . ?
N2 Co1 N4 C24 -165.7(8) . . . . ?
O1 Co1 N4 C24 99.2(4) . . . . ?
N1 Co1 N4 C24 11.9(4) . . . . ?
N9 Co1 N4 C24 -80.8(4) . . . . ?
N7 Co2 N5 C32 16.3(11) . . . . ?
N6 Co2 N5 C32 -3.0(3) . . . . ?
O2 Co2 N5 C32 82.7(3) . . . . ?
N8 Co2 N5 C32 175.1(3) . . . . ?
N10 Co2 N5 C32 -94.2(3) . . . . ?
N7 Co2 N5 C31 -158.9(8) . . . . ?
N6 Co2 N5 C31 -178.2(4) . . . . ?
O2 Co2 N5 C31 -92.5(4) . . . . ?
N8 Co2 N5 C31 -0.1(4) . . . . ?
N10 Co2 N5 C31 90.6(4) . . . . ?
N7 Co2 N6 C36 1.6(5) . . . . ?
O2 Co2 N6 C36 90.5(5) . . . . ?
N5 Co2 N6 C36 178.1(5) . . . . ?
N8 Co2 N6 C36 8.6(13) . . . . ?
N10 Co2 N6 C36 -91.4(5) . . . . ?
N7 Co2 N6 C33 -174.2(4) . . . . ?
O2 Co2 N6 C33 -85.4(3) . . . . ?
N5 Co2 N6 C33 2.2(3) . . . . ?
N8 Co2 N6 C33 -167.3(9) . . . . ?
N10 Co2 N6 C33 92.7(3) . . . . ?
N6 Co2 N7 C50 4.1(5) . . . . ?
O2 Co2 N7 C50 -81.4(5) . . . . ?
N5 Co2 N7 C50 -15.1(12) . . . . ?
N8 Co2 N7 C50 -174.7(5) . . . . ?
N10 Co2 N7 C50 95.2(5) . . . . ?
N6 Co2 N7 C53 168.4(3) . . . . ?
O2 Co2 N7 C53 82.9(3) . . . . ?
N5 Co2 N7 C53 149.2(8) . . . . ?
N8 Co2 N7 C53 -10.5(3) . . . . ?
N10 Co2 N7 C53 -100.5(3) . . . . ?
N7 Co2 N8 C54 9.5(3) . . . . ?
N6 Co2 N8 C54 2.5(12) . . . . ?
O2 Co2 N8 C54 -78.7(3) . . . . ?
N5 Co2 N8 C54 -166.6(3) . . . . ?
N10 Co2 N8 C54 102.6(3) . . . . ?
N7 Co2 N8 C55 -173.5(5) . . . . ?
N6 Co2 N8 C55 18E1(5) . . . . ?
O2 Co2 N8 C55 98.3(4) . . . . ?
N5 Co2 N8 C55 10.5(5) . . . . ?
N10 Co2 N8 C55 -80.4(4) . . . . ?
N3 Co1 N9 C63 -146.5(4) . . . . ?
N2 Co1 N9 C63 -59.4(4) . . . . ?
O1 Co1 N9 C63 -53(17) . . . . ?
N4 Co1 N9 C63 130.9(4) . . . . ?
N1 Co1 N9 C63 22.5(4) . . . . ?
N3 Co1 N9 C67 35.7(4) . . . . ?
N2 Co1 N9 C67 122.7(4) . . . . ?
O1 Co1 N9 C67 129(16) . . . . ?
N4 Co1 N9 C67 -47.0(4) . . . . ?
N1 Co1 N9 C67 -155.4(4) . . . . ?
N7 Co2 N10 C68 -143.3(4) . . . . ?
N6 Co2 N10 C68 -55.8(4) . . . . ?
O2 Co2 N10 C68 -26(2) . . . . ?
N5 Co2 N10 C68 26.6(4) . . . . ?
N8 Co2 N10 C68 133.7(4) . . . . ?
N7 Co2 N10 C72 37.4(4) . . . . ?
N6 Co2 N10 C72 124.9(4) . . . . ?
O2 Co2 N10 C72 155(2) . . . . ?
N5 Co2 N10 C72 -152.7(4) . . . . ?
N8 Co2 N10 C72 -45.6(4) . . . . ?
C62 N1 C1 C2 -179.1(4) . . . . ?
Co1 N1 C1 C2 2.4(5) . . . . ?
C5 N2 C2 C1 177.9(4) . . . . ?
Co1 N2 C2 C1 0.1(5) . . . . ?
C5 N2 C2 C3 0.6(5) . . . . ?
Co1 N2 C2 C3 -177.3(3) . . . . ?
N1 C1 C2 N2 -1.7(6) . . . . ?
N1 C1 C2 C3 174.5(6) . . . . ?
N2 C2 C3 C4 -1.3(6) . . . . ?
C1 C2 C3 C4 -177.6(6) . . . . ?
C2 C3 C4 C5 1.5(6) . . . . ?
C2 N2 C5 C4 0.4(6) . . . . ?
Co1 N2 C5 C4 177.6(4) . . . . ?
C2 N2 C5 C6 -177.7(4) . . . . ?
Co1 N2 C5 C6 -0.5(8) . . . . ?
C3 C4 C5 N2 -1.2(6) . . . . ?
C3 C4 C5 C6 176.8(5) . . . . ?
N2 C5 C6 C19 -11.7(7) . . . . ?
C4 C5 C6 C19 170.6(5) . . . . ?
N2 C5 C6 C7 110.7(5) . . . . ?
C4 C5 C6 C7 -67.1(7) . . . . ?
N2 C5 C6 C18 -138.2(5) . . . . ?
C4 C5 C6 C18 44.1(7) . . . . ?
C5 C6 C7 C12 125.4(5) . . . . ?
C19 C6 C7 C12 -109.6(5) . . . . ?
C18 C6 C7 C12 6.8(5) . . . . ?
C5 C6 C7 C8 -55.1(7) . . . . ?
C19 C6 C7 C8 69.9(7) . . . . ?
C18 C6 C7 C8 -173.7(5) . . . . ?
C12 C7 C8 C9 2.2(8) . . . . ?
C6 C7 C8 C9 -177.3(5) . . . . ?
C7 C8 C9 C10 0.2(9) . . . . ?
C8 C9 C10 C11 -1.9(11) . . . . ?
C9 C10 C11 C12 1.3(11) . . . . ?
C8 C7 C12 C11 -2.8(9) . . . . ?
C6 C7 C12 C11 176.7(5) . . . . ?
C8 C7 C12 C13 175.0(5) . . . . ?
C6 C7 C12 C13 -5.5(6) . . . . ?
C10 C11 C12 C7 1.1(10) . . . . ?
C10 C11 C12 C13 -176.2(7) . . . . ?
C7 C12 C13 C18 1.4(7) . . . . ?
C11 C12 C13 C18 178.9(6) . . . . ?
C7 C12 C13 C14 -174.6(6) . . . . ?
C11 C12 C13 C14 2.9(11) . . . . ?
C18 C13 C14 C15 1.3(9) . . . . ?
C12 C13 C14 C15 177.0(6) . . . . ?
C13 C14 C15 C16 -0.7(10) . . . . ?
C14 C15 C16 C17 0.0(10) . . . . ?
C15 C16 C17 C18 0.1(9) . . . . ?
C14 C13 C18 C17 -1.1(9) . . . . ?
C12 C13 C18 C17 -177.7(5) . . . . ?
C14 C13 C18 C6 179.7(5) . . . . ?
C12 C13 C18 C6 3.2(6) . . . . ?
C16 C17 C18 C13 0.4(8) . . . . ?
C16 C17 C18 C6 179.4(5) . . . . ?
C5 C6 C18 C13 -124.2(5) . . . . ?
C19 C6 C18 C13 108.3(5) . . . . ?
C7 C6 C18 C13 -5.9(5) . . . . ?
C5 C6 C18 C17 56.7(7) . . . . ?
C19 C6 C18 C17 -70.8(7) . . . . ?
C7 C6 C18 C17 175.0(5) . . . . ?
C22 N3 C19 C20 0.0(6) . . . . ?
Co1 N3 C19 C20 178.7(4) . . . . ?
C22 N3 C19 C6 175.5(4) . . . . ?
Co1 N3 C19 C6 -5.8(8) . . . . ?
C5 C6 C19 N3 14.5(7) . . . . ?
C7 C6 C19 N3 -109.6(6) . . . . ?
C18 C6 C19 N3 141.4(5) . . . . ?
C5 C6 C19 C20 -170.9(5) . . . . ?
C7 C6 C19 C20 65.0(7) . . . . ?
C18 C6 C19 C20 -44.0(7) . . . . ?
N3 C19 C20 C21 1.3(6) . . . . ?
C6 C19 C20 C21 -173.9(5) . . . . ?
C19 C20 C21 C22 -2.1(6) . . . . ?
C19 N3 C22 C21 -1.3(6) . . . . ?
Co1 N3 C22 C21 179.6(3) . . . . ?
C19 N3 C22 C23 -174.2(4) . . . . ?
Co1 N3 C22 C23 6.7(5) . . . . ?
C20 C21 C22 N3 2.1(5) . . . . ?
C20 C21 C22 C23 172.1(6) . . . . ?
C24 N4 C23 C22 174.3(4) . . . . ?
Co1 N4 C23 C22 -4.1(5) . . . . ?
N3 C22 C23 N4 -1.4(6) . . . . ?
C21 C22 C23 N4 -171.1(6) . . . . ?
C23 N4 C24 C31 73.6(6) . . . . ?
Co1 N4 C24 C31 -108.3(5) . . . . ?
C23 N4 C24 C25 -106.5(6) . . . . ?
Co1 N4 C24 C25 71.6(6) . . . . ?
C31 C24 C25 C26 -2.6(9) . . . . ?
N4 C24 C25 C26 177.5(5) . . . . ?
C24 C25 C26 C29 0.6(9) . . . . ?
C24 C25 C26 C27 -178.6(6) . . . . ?
C25 C26 C29 C30 1.2(9) . . . . ?
C27 C26 C29 C30 -179.6(6) . . . . ?
C25 C26 C29 C28 -178.4(6) . . . . ?
C27 C26 C29 C28 0.8(10) . . . . ?
C26 C29 C30 C31 -0.9(8) . . . . ?
C28 C29 C30 C31 178.7(5) . . . . ?
C25 C24 C31 C30 2.9(7) . . . . ?
N4 C24 C31 C30 -177.2(5) . . . . ?
C25 C24 C31 N5 -176.1(5) . . . . ?
N4 C24 C31 N5 3.8(7) . . . . ?
C29 C30 C31 C24 -1.2(8) . . . . ?
C29 C30 C31 N5 177.7(5) . . . . ?
C32 N5 C31 C24 -99.0(5) . . . . ?
Co2 N5 C31 C24 75.9(6) . . . . ?
C32 N5 C31 C30 82.0(6) . . . . ?
Co2 N5 C31 C30 -103.1(5) . . . . ?
C31 N5 C32 C33 179.0(4) . . . . ?
Co2 N5 C32 C33 3.4(5) . . . . ?
C36 N6 C33 C34 0.1(6) . . . . ?
Co2 N6 C33 C34 177.0(3) . . . . ?
C36 N6 C33 C32 -177.9(4) . . . . ?
Co2 N6 C33 C32 -1.1(5) . . . . ?
N5 C32 C33 N6 -1.6(6) . . . . ?
N5 C32 C33 C34 -178.9(6) . . . . ?
N6 C33 C34 C35 0.1(6) . . . . ?
C32 C33 C34 C35 177.4(6) . . . . ?
C33 C34 C35 C36 -0.3(6) . . . . ?
C33 N6 C36 C35 -0.3(5) . . . . ?
Co2 N6 C36 C35 -176.4(4) . . . . ?
C33 N6 C36 C37 -178.4(4) . . . . ?
Co2 N6 C36 C37 5.5(8) . . . . ?
C34 C35 C36 N6 0.4(6) . . . . ?
C34 C35 C36 C37 178.3(5) . . . . ?
N6 C36 C37 C50 -16.4(7) . . . . ?
C35 C36 C37 C50 166.0(5) . . . . ?
N6 C36 C37 C38 -142.2(5) . . . . ?
C35 C36 C37 C38 40.1(7) . . . . ?
N6 C36 C37 C49 108.1(5) . . . . ?
C35 C36 C37 C49 -69.6(6) . . . . ?
C36 C37 C38 C39 65.9(6) . . . . ?
C50 C37 C38 C39 -61.2(7) . . . . ?
C49 C37 C38 C39 -178.6(5) . . . . ?
C36 C37 C38 C43 -111.2(4) . . . . ?
C50 C37 C38 C43 121.7(4) . . . . ?
C49 C37 C38 C43 4.3(5) . . . . ?
C43 C38 C39 C40 4.1(8) . . . . ?
C37 C38 C39 C40 -172.7(5) . . . . ?
C38 C39 C40 C41 -0.3(8) . . . . ?
C39 C40 C41 C42 -2.8(9) . . . . ?
C40 C41 C42 C43 2.0(9) . . . . ?
C39 C38 C43 C42 -4.8(7) . . . . ?
C37 C38 C43 C42 172.5(4) . . . . ?
C39 C38 C43 C44 177.0(5) . . . . ?
C37 C38 C43 C44 -5.6(5) . . . . ?
C41 C42 C43 C38 1.7(8) . . . . ?
C41 C42 C43 C44 179.4(5) . . . . ?
C38 C43 C44 C45 -174.6(5) . . . . ?
C42 C43 C44 C45 7.5(9) . . . . ?
C38 C43 C44 C49 4.6(6) . . . . ?
C42 C43 C44 C49 -173.3(5) . . . . ?
C49 C44 C45 C46 2.2(7) . . . . ?
C43 C44 C45 C46 -178.7(5) . . . . ?
C44 C45 C46 C47 0.4(8) . . . . ?
C45 C46 C47 C48 -1.5(8) . . . . ?
C46 C47 C48 C49 0.1(8) . . . . ?
C47 C48 C49 C44 2.5(7) . . . . ?
C47 C48 C49 C37 -179.0(5) . . . . ?
C45 C44 C49 C48 -3.7(7) . . . . ?
C43 C44 C49 C48 177.0(4) . . . . ?
C45 C44 C49 C37 177.6(4) . . . . ?
C43 C44 C49 C37 -1.7(5) . . . . ?
C36 C37 C49 C48 -64.8(6) . . . . ?
C50 C37 C49 C48 61.7(6) . . . . ?
C38 C37 C49 C48 180.0(5) . . . . ?
C36 C37 C49 C44 113.8(4) . . . . ?
C50 C37 C49 C44 -119.7(4) . . . . ?
C38 C37 C49 C44 -1.4(5) . . . . ?
C53 N7 C50 C51 1.7(5) . . . . ?
Co2 N7 C50 C51 166.6(4) . . . . ?
C53 N7 C50 C37 178.7(4) . . . . ?
Co2 N7 C50 C37 -16.3(8) . . . . ?
C36 C37 C50 N7 21.0(7) . . . . ?
C38 C37 C50 N7 145.6(5) . . . . ?
C49 C37 C50 N7 -103.0(5) . . . . ?
C36 C37 C50 C51 -162.6(5) . . . . ?
C38 C37 C50 C51 -38.0(7) . . . . ?
C49 C37 C50 C51 73.4(6) . . . . ?
N7 C50 C51 C52 -0.7(6) . . . . ?
C37 C50 C51 C52 -177.5(5) . . . . ?
C50 C51 C52 C53 -0.6(6) . . . . ?
C50 N7 C53 C52 -2.0(6) . . . . ?
Co2 N7 C53 C52 -170.5(3) . . . . ?
C50 N7 C53 C54 178.0(4) . . . . ?
Co2 N7 C53 C54 9.6(5) . . . . ?
C51 C52 C53 N7 1.6(6) . . . . ?
C51 C52 C53 C54 -178.5(6) . . . . ?
C55 N8 C54 C53 175.7(4) . . . . ?
Co2 N8 C54 C53 -6.8(6) . . . . ?
N7 C53 C54 N8 -1.4(6) . . . . ?
C52 C53 C54 N8 178.7(6) . . . . ?
C54 N8 C55 C56 -111.4(5) . . . . ?
Co2 N8 C55 C56 71.7(6) . . . . ?
C54 N8 C55 C62 68.3(6) . . . . ?
Co2 N8 C55 C62 -108.6(5) . . . . ?
C62 C55 C56 C57 -4.4(8) . . . . ?
N8 C55 C56 C57 175.2(5) . . . . ?
C55 C56 C57 C60 0.8(8) . . . . ?
C55 C56 C57 C58 177.1(5) . . . . ?
C56 C57 C60 C61 2.4(9) . . . . ?
C58 C57 C60 C61 -174.0(6) . . . . ?
C56 C57 C60 C59 -178.1(6) . . . . ?
C58 C57 C60 C59 5.6(9) . . . . ?
C57 C60 C61 C62 -2.0(9) . . . . ?
C59 C60 C61 C62 178.5(6) . . . . ?
C60 C61 C62 C55 -1.6(9) . . . . ?
C60 C61 C62 N1 176.0(5) . . . . ?
C56 C55 C62 C61 4.7(7) . . . . ?
N8 C55 C62 C61 -174.9(5) . . . . ?
C56 C55 C62 N1 -172.9(5) . . . . ?
N8 C55 C62 N1 7.4(7) . . . . ?
C1 N1 C62 C61 75.2(7) . . . . ?
Co1 N1 C62 C61 -106.5(5) . . . . ?
C1 N1 C62 C55 -107.2(5) . . . . ?
Co1 N1 C62 C55 71.1(6) . . . . ?
C67 N9 C63 C64 2.5(8) . . . . ?
Co1 N9 C63 C64 -175.4(5) . . . . ?
N9 C63 C64 C65 -1.4(9) . . . . ?
C63 C64 C65 C66 0.3(9) . . . . ?
C64 C65 C66 C67 -0.5(9) . . . . ?
C63 N9 C67 C66 -2.7(8) . . . . ?
Co1 N9 C67 C66 175.3(5) . . . . ?
C65 C66 C67 N9 1.7(9) . . . . ?
C72 N10 C68 C69 0.8(7) . . . . ?
Co2 N10 C68 C69 -178.5(4) . . . . ?
N10 C68 C69 C70 -0.9(9) . . . . ?
C68 C69 C70 C71 0.0(9) . . . . ?
C69 C70 C71 C72 0.9(8) . . . . ?
C68 N10 C72 C71 0.2(7) . . . . ?
Co2 N10 C72 C71 179.6(4) . . . . ?
C70 C71 C72 N10 -1.1(8) . . . . ?
C5S N1S C1S C2S -1.4(10) . . . . ?
N1S C1S C2S C3S 2.4(11) . . . . ?
C1S C2S C3S C4S -2.1(10) . . . . ?
C2S C3S C4S C5S 1.2(10) . . . . ?
C1S N1S C5S C4S 0.4(10) . . . . ?
C3S C4S C5S N1S -0.3(11) . . . . ?
C16S C11S C12S C13S 1.3(10) . . . . ?
C10S C11S C12S C13S 179.6(7) . . . . ?
C11S C12S C13S C14S -1.1(11) . . . . ?
C12S C13S C14S C15S 0.1(12) . . . . ?
C13S C14S C15S C16S 0.7(13) . . . . ?
C14S C15S C16S C11S -0.5(13) . . . . ?
C12S C11S C16S C15S -0.5(11) . . . . ?
C10S C11S C16S C15S -178.8(7) . . . . ?
C26S C21S C22S C23S 0 . . . . ?
C20S C21S C22S C23S 160.3(18) . . . . ?
C21S C22S C23S C24S 0 . . . . ?
C22S C23S C24S C25S 0 . . . . ?
C23S C24S C25S C26S 0 . . . . ?
C24S C25S C26S C21S 0 . . . . ?
C22S C21S C26S C25S 0 . . . . ?
C20S C21S C26S C25S -163.0(15) . . . . ?
C36S C31S C32S C33S 0 . . . . ?
C30S C31S C32S C33S 179(2) . . . . ?
C31S C32S C33S C34S 0 . . . . ?
C32S C33S C34S C35S 0 . . . . ?
C33S C34S C35S C36S 0 . . . . ?
C34S C35S C36S C31S 0 . . . . ?
C32S C31S C36S C35S 0 . . . . ?
C30S C31S C36S C35S -178.5(19) . . . . ?
